data_7002206
loop_
_publ_author_name
'Liu, Jing-Xin'
'Dong, Chun-Hong'
'Long, La-Sheng'
'Huang, Rong-Bin'
'Zheng, Lan-Sun'

_publ_section_title
;
 From 1D zigzag chain to 1D tubular structure, weak field
 ligand-dependent assembly of cucurbit[6]uril-based tubular
 coordination polymer
;
_journal_issue 36
_journal_name_full 'Dalton Transactions'
_journal_page_first 7344
_journal_page_last 7346
_journal_paper_doi 10.1039/b904041b
_journal_year 2009
_chemical_formula_moiety '[Cu(H2O)2(Cl)2(cucurbit[6]uril)1/3](H2O)3'
_chemical_formula_sum 'C12 H22.67 Cl2 Cu N8 O9'
_chemical_formula_weight 557.49
_chemical_name_systematic
;
?
;
_space_group_IT_number 176
_symmetry_cell_setting hexagonal
_symmetry_space_group_name_Hall '-P 6c'
_symmetry_space_group_name_H-M 'P 63/m'
_atom_sites_solution_hydrogens geom
_atom_sites_solution_primary direct
_atom_sites_solution_secondary difmap
_audit_creation_method SHELXL-97
_cell_angle_alpha 90.00
_cell_angle_beta 90.00
_cell_angle_gamma 120.00
_cell_formula_units_Z 6
_cell_length_a 19.5216(17)
_cell_length_b 19.5216(17)
_cell_length_c 10.5282(18)
_cell_measurement_reflns_used 6575
_cell_measurement_temperature 173(2)
_cell_measurement_theta_max 28.17
_cell_measurement_theta_min 2.28
_cell_volume 3474.7(7)
_computing_cell_refinement 'SHELXTL-Plus (Sheldrick, 1990)'
_computing_data_collection 'SHELXTL-Plus (Sheldrick, 1990)'
_computing_data_reduction 'SHELXTL-Plus (Sheldrick, 1990)'
_computing_molecular_graphics 'SHELXTL, V.5.0 (Sheldrick, 1997)'
_computing_publication_material 'SHELXTL, V.5.0 (Sheldrick, 1997)'
_computing_structure_refinement 'SHELXL-97 (Sheldrick, 1997)'
_computing_structure_solution 'SHELXS-97 (Sheldrick, 1990)'
_diffrn_ambient_temperature 173(2)
_diffrn_measured_fraction_theta_full 0.946
_diffrn_measured_fraction_theta_max 0.946
_diffrn_measurement_device_type 'Bruker Smart Apex CCD area detector'
_diffrn_measurement_method 'phi and omega scans'
_diffrn_radiation_monochromator graphite
_diffrn_radiation_source 'fine-focus sealed tube'
_diffrn_radiation_type MoK\a
_diffrn_radiation_wavelength 0.71073
_diffrn_reflns_av_R_equivalents 0.0275
_diffrn_reflns_av_sigmaI/netI 0.0169
_diffrn_reflns_limit_h_max 23
_diffrn_reflns_limit_h_min -19
_diffrn_reflns_limit_k_max 22
_diffrn_reflns_limit_k_min -23
_diffrn_reflns_limit_l_max 12
_diffrn_reflns_limit_l_min -12
_diffrn_reflns_number 15666
_diffrn_reflns_theta_full 25.00
_diffrn_reflns_theta_max 25.00
_diffrn_reflns_theta_min 2.85
_exptl_absorpt_coefficient_mu 1.232
_exptl_absorpt_correction_T_max 0.8867
_exptl_absorpt_correction_T_min 0.6384
_exptl_absorpt_correction_type multi-scan
_exptl_absorpt_process_details 'SADABS; Bruker, 2000'
_exptl_crystal_colour green
_exptl_crystal_density_diffrn 1.599
_exptl_crystal_density_meas ?
_exptl_crystal_density_method .
_exptl_crystal_description block
_exptl_crystal_F_000 1714
_exptl_crystal_size_max 0.40
_exptl_crystal_size_mid 0.10
_exptl_crystal_size_min 0.10
_refine_diff_density_max 1.319
_refine_diff_density_min -0.978
_refine_diff_density_rms 0.153
_refine_ls_extinction_method none
_refine_ls_goodness_of_fit_ref 1.084
_refine_ls_hydrogen_treatment constr
_refine_ls_matrix_type full
_refine_ls_number_parameters 176
_refine_ls_number_reflns 2051
_refine_ls_number_restraints 144
_refine_ls_restrained_S_all 1.116
_refine_ls_R_factor_all 0.0789
_refine_ls_R_factor_gt 0.0741
_refine_ls_shift/su_max 0.031
_refine_ls_shift/su_mean 0.000
_refine_ls_structure_factor_coef Fsqd
_refine_ls_weighting_details 'calc w=1/[\s^2^(Fo^2^)+(0.1200P)^2^+12.8962P] where P=(Fo^2^+2Fc^2^)/3'
_refine_ls_weighting_scheme calc
_refine_ls_wR_factor_gt 0.1951
_refine_ls_wR_factor_ref 0.2015
_reflns_number_gt 1852
_reflns_number_total 2051
_reflns_threshold_expression >2sigma(I)
_cod_data_source_file b904041b.txt
_cod_data_source_block complex2
_cod_depositor_comments
;
The following automatic conversions were performed:
'_symmetry_cell_setting' value 'Hexagonal' changed to 'hexagonal'
according to '/home/saulius/struct/CIF-dictionaries/cif_core.dic'
dictionary named 'cif_core.dic' version 2.4.1 from
2010-06-29.

'_exptl_absorpt_correction_type' value 'multi scan' changed
to 'multi-scan' according to
'/home/saulius/struct/CIF-dictionaries/cif_core.dic' dictionary named
'cif_core.dic' version 2.4.1 from 2010-06-29.

Automatic conversion script
Id: cif_fix_enum 1527 2010-12-29 10:47:43Z saulius 
;
_cod_original_sg_symbol_H-M P6(3)/m
_cod_database_code 7002206

loop_
_symmetry_equiv_pos_as_xyz
'x, y, z'
'-y, x-y, z'
'-x+y, -x, z'
'-x, -y, z+1/2'
'y, -x+y, z+1/2'
'x-y, x, z+1/2'
'-x, -y, -z'
'y, -x+y, -z'
'x-y, x, -z'
'x, y, -z-1/2'
'-y, x-y, -z-1/2'
'-x+y, -x, -z-1/2'

loop_
_atom_site_label
_atom_site_type_symbol
_atom_site_fract_x
_atom_site_fract_y
_atom_site_fract_z
_atom_site_U_iso_or_equiv
_atom_site_adp_type
_atom_site_occupancy
_atom_site_symmetry_multiplicity
_atom_site_calc_flag
_atom_site_refinement_flags
_atom_site_disorder_assembly
_atom_site_disorder_group
Cu1 Cu 0.23321(5) 0.79332(5) 0.7500 0.0276(4) Uani 1 2 d SU . .
Cl1 Cl 0.09882(10) 0.73491(12) 0.7500 0.0363(5) Uani 1 2 d SU . .
Cl2 Cl 0.24776(14) 0.91573(14) 0.7500 0.0456(10) Uani 0.794(8) 2 d SPU . 1
Cl2' Cl 0.1719(6) 0.8809(7) 0.7500 0.046(4) Uani 0.206(8) 2 d SPU . 2
O1 O 0.1269(2) 0.5774(2) 0.9585(3) 0.0251(8) Uani 1 1 d U . .
O2 O 0.25239(19) 0.78203(19) 0.9668(3) 0.0248(8) Uani 1 1 d U . .
C1 C 0.0986(2) 0.5657(3) 1.0656(4) 0.0176(9) Uani 1 1 d U . .
C2 C 0.0319(3) 0.4987(3) 1.2500 0.0126(11) Uani 1 2 d SU . .
H2A H -0.0252 0.4569 1.2500 0.015 Uiso 1 2 calc SR . .
C3 C 0.0419(3) 0.5824(3) 1.2500 0.0133(12) Uani 1 2 d SU . .
H3A H -0.0105 0.5800 1.2500 0.016 Uiso 1 2 calc SR . .
C4 C 0.0992(2) 0.6915(2) 1.0827(4) 0.0192(9) Uani 1 1 d U . .
H4A H 0.0523 0.6970 1.0995 0.023 Uiso 1 1 calc R . .
H4B H 0.1056 0.6912 0.9895 0.023 Uiso 1 1 calc R . .
C5 C 0.2365(3) 0.8012(3) 1.0692(4) 0.0191(10) Uani 1 1 d U . .
C6 C 0.1667(4) 0.7989(4) 1.2500 0.0191(13) Uani 1 2 d SU . .
H6A H 0.1223 0.8106 1.2500 0.023 Uiso 1 2 calc SR . .
C7 C 0.2487(4) 0.8754(4) 1.2500 0.0198(13) Uani 1 2 d SU . .
H7A H 0.2439 0.9241 1.2500 0.024 Uiso 1 2 calc SR . .
C8 C 0.3580(2) 0.9302(2) 1.0853(4) 0.0184(9) Uani 1 1 d U . .
H8A H 0.3574 0.9257 0.9916 0.022 Uiso 1 1 calc R . .
H8B H 0.3626 0.9817 1.1062 0.022 Uiso 1 1 calc R . .
N1 N 0.0706(2) 0.4973(2) 1.1335(3) 0.0182(8) Uani 1 1 d U . .
N2 N 0.0852(2) 0.6172(2) 1.1334(3) 0.0184(8) Uani 1 1 d U . .
N3 N 0.1683(2) 0.7593(2) 1.1353(3) 0.0213(8) Uani 1 1 d U . .
N4 N 0.2841(2) 0.8679(2) 1.1345(3) 0.0216(8) Uani 1 1 d U . .
O1W O 0.3510(3) 0.8425(3) 0.7500 0.0363(12) Uani 1 2 d SU . .
O2W O 0.2239(4) 0.6872(4) 0.7500 0.0504(16) Uani 1 2 d SU . .
O3W O 0.3333 0.6667 0.5815(10) 0.072(2) Uani 1 3 d SU . .
O4W O 0.2029(7) 0.9417(7) 0.5335(12) 0.068(5) Uani 0.49(2) 1 d PU A 1
O4W' O 0.1215(10) 0.8718(9) 0.5160(15) 0.091(5) Uani 0.51(2) 1 d PU A 2
O5W O 0.3333 0.6667 0.2500 0.318(7) Uani 1 6 d SU . .

loop_
_atom_site_aniso_label
_atom_site_aniso_U_11
_atom_site_aniso_U_22
_atom_site_aniso_U_33
_atom_site_aniso_U_23
_atom_site_aniso_U_13
_atom_site_aniso_U_12
Cu1 0.0281(5) 0.0267(5) 0.0211(6) 0.000 0.000 0.0086(4)
Cl1 0.0270(9) 0.0397(10) 0.0190(8) 0.000 0.000 -0.0007(7)
Cl2 0.0297(14) 0.0245(13) 0.076(2) 0.000 0.000 0.0088(10)
Cl2' 0.036(5) 0.061(5) 0.043(5) 0.000 0.000 0.025(4)
O1 0.0279(16) 0.0306(17) 0.0120(15) -0.0011(13) 0.0075(13) 0.0111(13)
O2 0.0239(16) 0.0301(16) 0.0084(15) -0.0010(12) 0.0000(12) 0.0045(13)
C1 0.0111(17) 0.026(2) 0.0107(19) -0.0010(16) 0.0009(15) 0.0059(16)
C2 0.006(2) 0.020(3) 0.011(2) 0.000 0.000 0.0057(19)
C3 0.009(2) 0.020(3) 0.006(2) 0.000 0.000 0.003(2)
C4 0.0165(19) 0.0187(19) 0.0121(19) 0.0006(15) -0.0047(15) 0.0010(16)
C5 0.018(2) 0.022(2) 0.011(2) 0.0044(16) -0.0022(15) 0.0054(16)
C6 0.015(3) 0.024(3) 0.014(3) 0.000 0.000 0.007(2)
C7 0.023(3) 0.020(3) 0.014(3) 0.000 0.000 0.010(2)
C8 0.020(2) 0.0164(19) 0.0122(19) 0.0054(15) -0.0025(15) 0.0043(16)
N1 0.0166(16) 0.0265(18) 0.0128(17) -0.0006(14) 0.0024(13) 0.0118(14)
N2 0.0191(16) 0.0230(17) 0.0086(17) 0.0016(13) 0.0029(14) 0.0073(14)
N3 0.0178(17) 0.0235(18) 0.0116(18) -0.0014(14) 0.0003(14) 0.0021(14)
N4 0.0215(18) 0.0222(18) 0.0109(18) 0.0007(14) -0.0002(14) 0.0034(14)
O1W 0.029(2) 0.046(3) 0.026(2) 0.000 0.000 0.013(2)
O2W 0.051(3) 0.035(3) 0.066(3) 0.000 0.000 0.022(2)
O3W 0.076(3) 0.076(3) 0.064(4) 0.000 0.000 0.0381(14)
O4W 0.070(6) 0.060(6) 0.066(6) -0.005(4) 0.027(4) 0.027(4)
O4W' 0.096(7) 0.097(7) 0.095(7) -0.003(4) -0.011(4) 0.058(5)
O5W 0.319(6) 0.319(6) 0.316(9) 0.000 0.000 0.160(3)

loop_
_atom_type_symbol
_atom_type_description
_atom_type_scat_dispersion_real
_atom_type_scat_dispersion_imag
_atom_type_scat_source
C C 0.0033 0.0016 'International Tables Vol C Tables 4.2.6.8 and 6.1.1.4'
H H 0.0000 0.0000 'International Tables Vol C Tables 4.2.6.8 and 6.1.1.4'
N N 0.0061 0.0033 'International Tables Vol C Tables 4.2.6.8 and 6.1.1.4'
O O 0.0106 0.0060 'International Tables Vol C Tables 4.2.6.8 and 6.1.1.4'
Cl Cl 0.1484 0.1585 'International Tables Vol C Tables 4.2.6.8 and 6.1.1.4'
Cu Cu 0.3201 1.2651 'International Tables Vol C Tables 4.2.6.8 and 6.1.1.4'

loop_
_geom_angle_atom_site_label_1
_geom_angle_atom_site_label_2
_geom_angle_atom_site_label_3
_geom_angle
_geom_angle_site_symmetry_1
_geom_angle_site_symmetry_3
_geom_angle_publ_flag
O2W Cu1 O1W 89.1(3) . . ?
O2W Cu1 Cl2 178.3(2) . . ?
O1W Cu1 Cl2 89.22(19) . . ?
O2W Cu1 Cl1 89.8(2) . . ?
O1W Cu1 Cl1 178.84(18) . . ?
Cl2 Cu1 Cl1 91.93(9) . . ?
O2W Cu1 O2 80.65(9) . . ?
O1W Cu1 O2 81.11(9) . . ?
Cl2 Cu1 O2 99.09(9) . . ?
Cl1 Cu1 O2 98.70(8) . . ?
O2W Cu1 O2 80.65(9) . 10_557 ?
O1W Cu1 O2 81.11(9) . 10_557 ?
Cl2 Cu1 O2 99.09(9) . 10_557 ?
Cl1 Cu1 O2 98.70(8) . 10_557 ?
O2 Cu1 O2 154.29(19) . 10_557 ?
O2W Cu1 Cl2' 151.2(3) . . ?
O1W Cu1 Cl2' 119.7(3) . . ?
Cl2 Cu1 Cl2' 30.4(3) . . ?
Cl1 Cu1 Cl2' 61.5(3) . . ?
O2 Cu1 Cl2' 102.45(10) . . ?
O2 Cu1 Cl2' 102.45(10) 10_557 . ?
Cu1 Cl1 Cl2' 64.3(2) . . ?
Cu1 Cl1 H8B 133.8 . 8_457 ?
Cl2' Cl1 H8B 135.8 . 8_457 ?
Cu1 Cl1 H4A 101.7 . . ?
Cl2' Cl1 H4A 99.8 . . ?
H8B Cl1 H4A 43.7 8_457 . ?
Cu1 Cl2 H3A 93.3 . 6_664 ?
Cl1 Cl2' Cu1 54.2(3) . . ?
C5 O2 Cu1 138.6(3) . . ?
O1 C1 N2 125.6(4) . . ?
O1 C1 N1 125.8(4) . . ?
N2 C1 N1 108.5(4) . . ?
N1 C2 N1 115.7(4) . 10_558 ?
N1 C2 C3 103.3(3) . . ?
N1 C2 C3 103.3(3) 10_558 . ?
N1 C2 H2A 111.3 . . ?
N1 C2 H2A 111.3 10_558 . ?
C3 C2 H2A 111.3 . . ?
N2 C3 N2 115.4(5) 10_558 . ?
N2 C3 C2 103.3(3) 10_558 . ?
N2 C3 C2 103.3(3) . . ?
N2 C3 H3A 111.4 10_558 . ?
N2 C3 H3A 111.4 . . ?
C2 C3 H3A 111.4 . . ?
N2 C4 N3 113.7(4) . . ?
N2 C4 H4A 108.8 . . ?
N3 C4 H4A 108.8 . . ?
N2 C4 H4B 108.8 . . ?
N3 C4 H4B 108.8 . . ?
H4A C4 H4B 107.7 . . ?
O2 C5 N4 125.7(4) . . ?
O2 C5 N3 126.0(4) . . ?
N4 C5 N3 108.3(4) . . ?
N3 C6 N3 113.7(5) . 10_558 ?
N3 C6 C7 103.1(3) . . ?
N3 C6 C7 103.1(3) 10_558 . ?
N3 C6 H6A 112.1 . . ?
N3 C6 H6A 112.1 10_558 . ?
C7 C6 H6A 112.1 . . ?
N4 C7 N4 115.0(5) 10_558 . ?
N4 C7 C6 102.6(3) 10_558 . ?
N4 C7 C6 102.6(3) . . ?
N4 C7 H7A 111.9 10_558 . ?
N4 C7 H7A 111.9 . . ?
C6 C7 H7A 111.9 . . ?
N1 C8 N4 114.1(3) 3_565 . ?
N1 C8 H8A 108.7 3_565 . ?
N4 C8 H8A 108.7 . . ?
N1 C8 H8B 108.7 3_565 . ?
N4 C8 H8B 108.7 . . ?
H8A C8 H8B 107.6 . . ?
C1 N1 C8 123.2(4) . 2_665 ?
C1 N1 C2 112.4(4) . . ?
C8 N1 C2 123.8(4) 2_665 . ?
C1 N2 C4 122.7(4) . . ?
C1 N2 C3 112.4(4) . . ?
C4 N2 C3 124.0(4) . . ?
C5 N3 C6 112.7(4) . . ?
C5 N3 C4 122.7(4) . . ?
C6 N3 C4 123.4(4) . . ?
C5 N4 C8 123.1(4) . . ?
C5 N4 C7 113.2(4) . . ?
C8 N4 C7 123.1(4) . . ?

loop_
_geom_bond_atom_site_label_1
_geom_bond_atom_site_label_2
_geom_bond_distance
_geom_bond_site_symmetry_2
_geom_bond_publ_flag
Cu1 O2W 1.987(6) . ?
Cu1 O1W 2.001(5) . ?
Cu1 Cl2 2.261(3) . ?
Cu1 Cl1 2.278(2) . ?
Cu1 O2 2.341(3) . ?
Cu1 O2 2.341(3) 10_557 ?
Cu1 Cl2' 2.530(11) . ?
Cl1 Cl2' 2.468(12) . ?
Cl1 H8B 2.7311 8_457 ?
Cl1 H4A 3.7734 . ?
Cl2 H3A 2.7376 6_664 ?
O1 C1 1.226(6) . ?
O2 C5 1.230(6) . ?
C1 N2 1.360(6) . ?
C1 N1 1.366(6) . ?
C2 N1 1.449(4) . ?
C2 N1 1.449(4) 10_558 ?
C2 C3 1.545(8) . ?
C2 H2A 1.0000 . ?
C3 N2 1.452(5) 10_558 ?
C3 N2 1.452(5) . ?
C3 H3A 1.0000 . ?
C4 N2 1.438(6) . ?
C4 N3 1.447(5) . ?
C4 H4A 0.9900 . ?
C4 H4B 0.9900 . ?
C5 N4 1.350(6) . ?
C5 N3 1.356(6) . ?
C6 N3 1.442(5) . ?
C6 N3 1.442(5) 10_558 ?
C6 C7 1.550(8) . ?
C6 H6A 1.0000 . ?
C7 N4 1.442(5) 10_558 ?
C7 N4 1.442(5) . ?
C7 H7A 1.0000 . ?
C8 N1 1.441(6) 3_565 ?
C8 N4 1.441(5) . ?
C8 H8A 0.9900 . ?
C8 H8B 0.9900 . ?
N1 C8 1.441(6) 2_665 ?
